data_2242851
loop_
_publ_author_name
'Demir Kanmazalp, Sibel'
'Do\^gan, Onur Erman'
'Ta\,sdemir, Volkan'
'Dege, Necmi'
'A\^gar, Erbil'
'Fritsky, Igor O.'

_publ_section_title
;
 Crystal structure and Hirshfeld surface analysis of a Schiff base:
 (<i>Z</i>)-6-[(5-chloro-2-methoxyanilino)methylidene]-2-hydroxycyclohexa-2,4-dien-1-one
;
_journal_coeditor_code YK2119
_journal_issue 3
_journal_name_full 'Acta Crystallographica Section E'
_journal_page_first 362
_journal_page_last 366
_journal_paper_doi 10.1107/S2056989019002123
_journal_volume 75
_journal_year 2019
_chemical_formula_iupac 'C14 H12 Cl N O3'
_chemical_formula_moiety 'C14 H12 Cl N O3'
_chemical_formula_sum 'C14 H12 Cl N O3'
_chemical_formula_weight 277.70
_chemical_name_systematic (<i>Z</i>)-6-[(5-Chloro-2-methoxyanilino)methylidene]-2-hydroxycyclohexa-2,4-dien-1-one
_space_group_crystal_system monoclinic
_space_group_IT_number 14
_space_group_name_Hall '-P 2ybc'
_space_group_name_H-M_alt 'P 1 21/c 1'
_symmetry_space_group_name_Hall '-P 2ybc'
_symmetry_space_group_name_H-M 'P 1 21/c 1'
_atom_sites_solution_hydrogens mixed
_atom_sites_solution_primary direct
_atom_sites_solution_secondary difmap
_audit_creation_method SHELXL-2014/6
_cell_angle_alpha 90
_cell_angle_beta 98.241(5)
_cell_angle_gamma 90
_cell_formula_units_Z 4
_cell_length_a 14.7251(9)
_cell_length_b 14.4444(9)
_cell_length_c 6.1698(4)
_cell_measurement_reflns_used 8086
_cell_measurement_temperature 296(2)
_cell_measurement_theta_max 27.06
_cell_measurement_theta_min 1.40
_cell_volume 1298.74(14)
_computing_cell_refinement
;
X-AREA (Stoe & Cie, 2002)
;
_computing_data_collection
;
X-AREA (Stoe & Cie, 2002)
;
_computing_data_reduction
;
X-RED (Stoe & Cie, 2002)
;
_computing_molecular_graphics
;
ORTEP-3 for Windows (Farrugia, 2012)
;
_computing_publication_material
;
WinGX (Farrugia, 2012)and PLATON (Spek, 2009)
;
_computing_structure_refinement
;
SHELXL2014 (Sheldrick, 2015b)
;
_computing_structure_solution
;
SHELXT (Sheldrick, 2015a)
;
_diffrn_ambient_temperature 296(2)
_diffrn_detector_area_resol_mean 6.67
_diffrn_measured_fraction_theta_full 0.974
_diffrn_measured_fraction_theta_max 0.974
_diffrn_measurement_device_type 'Stoe IPDS 2'
_diffrn_measurement_method 'rotation method'
_diffrn_radiation_type MoK\a
_diffrn_radiation_wavelength 0.71073
_diffrn_reflns_av_R_equivalents 0.1147
_diffrn_reflns_av_unetI/netI 0.1005
_diffrn_reflns_limit_h_max 18
_diffrn_reflns_limit_h_min -18
_diffrn_reflns_limit_k_max 17
_diffrn_reflns_limit_k_min -17
_diffrn_reflns_limit_l_max 7
_diffrn_reflns_limit_l_min -7
_diffrn_reflns_number 13658
_diffrn_reflns_theta_full 25.242
_diffrn_reflns_theta_max 26.000
_diffrn_reflns_theta_min 1.985
_diffrn_source 'sealed X-ray tube, 12 x 0.4 mm long-fine focus'
_exptl_absorpt_coefficient_mu 0.297
_exptl_absorpt_correction_T_max 0.9789
_exptl_absorpt_correction_T_min 0.9475
_exptl_absorpt_correction_type integration
_exptl_absorpt_process_details
;
(X-RED32; Stoe & Cie, 2002)
;
_exptl_crystal_colour red
_exptl_crystal_density_diffrn 1.420
_exptl_crystal_description 'irregular specimen'
_exptl_crystal_F_000 576
_exptl_crystal_size_max 0.230
_exptl_crystal_size_mid 0.157
_exptl_crystal_size_min 0.090
_refine_diff_density_max 0.160
_refine_diff_density_min -0.237
_refine_ls_extinction_method none
_refine_ls_goodness_of_fit_ref 0.901
_refine_ls_hydrogen_treatment mixed
_refine_ls_matrix_type full
_refine_ls_number_parameters 181
_refine_ls_number_reflns 2491
_refine_ls_number_restraints 0
_refine_ls_restrained_S_all 0.901
_refine_ls_R_factor_all 0.1536
_refine_ls_R_factor_gt 0.0574
_refine_ls_shift/su_max 0.000
_refine_ls_shift/su_mean 0.000
_refine_ls_structure_factor_coef Fsqd
_refine_ls_weighting_details 'w=1/[\s^2^(Fo^2^)+(0.0293P)^2^] where P=(Fo^2^+2Fc^2^)/3'
_refine_ls_weighting_scheme calc
_refine_ls_wR_factor_gt 0.0801
_refine_ls_wR_factor_ref 0.1003
_reflns_number_gt 1120
_reflns_number_total 2491
_reflns_threshold_expression 'I > 2\s(I)'
_cod_data_source_file yk2119sup1.cif
_cod_data_source_block I
_cod_database_code 2242851
_shelx_space_group_comment
;
The symmetry employed for this shelxl refinement is uniquely defined
by the following loop, which should always be used as a source of
symmetry information in preference to the above space-group names.
They are only intended as comments.
;
_shelxl_version_number 2014/6

loop_
_space_group_symop_operation_xyz
'x, y, z'
'-x, y+1/2, -z+1/2'
'-x, -y, -z'
'x, -y-1/2, z-1/2'

loop_
_atom_site_type_symbol
_atom_site_label
_atom_site_fract_x
_atom_site_fract_y
_atom_site_fract_z
_atom_site_U_iso_or_equiv
_atom_site_adp_type
_atom_site_calc_flag
_atom_site_occupancy
Cl Cl01 0.49115(8) 0.36774(9) -0.2476(2) 0.1172(6) Uani d 1
O O1 0.11503(15) 0.37573(16) -0.0556(4) 0.0611(6) Uani d 1
O O2 0.10563(15) 0.50349(16) 0.4247(4) 0.0601(7) Uani d 1
O O3 0.0461(2) 0.5981(2) 0.7618(4) 0.0782(9) Uani d 1
N N1 0.2392(2) 0.46609(18) 0.2056(5) 0.0497(8) Uani d 1
C C1 0.3568(2) 0.4173(2) -0.0160(6) 0.0608(10) Uani d 1
H H1A 0.4026 0.4475 0.0774 0.073 Uiso calc 1
C C2 0.3782(2) 0.3706(2) -0.1958(6) 0.0606(10) Uani d 1
C C3 0.3124(2) 0.3262(2) -0.3362(6) 0.0583(10) Uani d 1
H H3A 0.3277 0.2961 -0.4592 0.070 Uiso calc 1
C C4 0.2231(2) 0.3264(2) -0.2937(6) 0.0540(9) Uani d 1
H H4 0.1780 0.2953 -0.3869 0.065 Uiso calc 1
C C5 0.2002(2) 0.3725(2) -0.1142(5) 0.0459(8) Uani d 1
C C6 0.2675(2) 0.4193(2) 0.0256(5) 0.0454(8) Uani d 1
C C7 0.2902(2) 0.5189(2) 0.3445(6) 0.0546(9) Uani d 1
H H7 0.3515 0.5266 0.3277 0.066 Uiso calc 1
C C8 0.2572(2) 0.5648(2) 0.5188(5) 0.0495(9) Uani d 1
C C9 0.1632(2) 0.5551(2) 0.5481(5) 0.0483(9) Uani d 1
C C10 0.1348(3) 0.6045(2) 0.7269(6) 0.0577(9) Uani d 1
C C11 0.1941(3) 0.6591(2) 0.8593(6) 0.0669(11) Uani d 1
H H11 0.1733 0.6919 0.9723 0.080 Uiso calc 1
C C12 0.2862(3) 0.6667(2) 0.8274(6) 0.0680(11) Uani d 1
H H12 0.3262 0.7037 0.9205 0.082 Uiso calc 1
C C13 0.3171(3) 0.6206(2) 0.6623(6) 0.0619(10) Uani d 1
H H13 0.3784 0.6257 0.6430 0.074 Uiso calc 1
C C14 0.0424(2) 0.3301(3) -0.1933(6) 0.0698(11) Uani d 1
H H00F 0.0378 0.3546 -0.3392 0.105 Uiso calc 1
H H14B -0.0144 0.3402 -0.1375 0.105 Uiso calc 1
H H14C 0.0548 0.2649 -0.1959 0.105 Uiso calc 1
H H3 0.016(3) 0.555(3) 0.685(8) 0.104(18) Uiso d 1
H H2 0.175(3) 0.461(3) 0.226(8) 0.130(17) Uiso d 1

loop_
_atom_site_aniso_label
_atom_site_aniso_U_11
_atom_site_aniso_U_22
_atom_site_aniso_U_33
_atom_site_aniso_U_12
_atom_site_aniso_U_13
_atom_site_aniso_U_23
Cl01 0.0754(8) 0.1458(11) 0.1426(12) -0.0326(7) 0.0573(8) -0.0628(9)
O1 0.0504(14) 0.0746(16) 0.0578(16) -0.0021(13) 0.0062(12) -0.0180(13)
O2 0.0581(15) 0.0667(16) 0.0544(17) -0.0025(13) 0.0051(13) -0.0148(12)
O3 0.077(2) 0.087(2) 0.074(2) 0.0025(16) 0.0234(17) -0.0277(16)
N1 0.0535(19) 0.0501(19) 0.047(2) -0.0040(14) 0.0114(17) -0.0032(14)
C1 0.063(3) 0.060(2) 0.061(3) -0.0134(17) 0.014(2) -0.0135(18)
C2 0.061(2) 0.057(2) 0.068(3) -0.011(2) 0.025(2) -0.010(2)
C3 0.073(3) 0.050(2) 0.056(3) 0.001(2) 0.019(2) -0.0059(19)
C4 0.060(3) 0.048(2) 0.053(2) -0.0013(17) 0.005(2) -0.0097(17)
C5 0.051(2) 0.043(2) 0.044(2) 0.0025(17) 0.0085(18) 0.0000(17)
C6 0.055(2) 0.041(2) 0.041(2) -0.0018(16) 0.0093(19) -0.0023(15)
C7 0.059(2) 0.052(2) 0.053(2) -0.0125(18) 0.010(2) -0.0031(19)
C8 0.063(2) 0.042(2) 0.043(2) -0.0008(16) 0.0073(19) -0.0044(16)
C9 0.067(2) 0.0347(19) 0.042(2) 0.0064(17) 0.004(2) -0.0009(16)
C10 0.072(3) 0.050(2) 0.052(2) 0.007(2) 0.011(2) -0.0005(19)
C11 0.093(3) 0.056(3) 0.053(3) 0.007(2) 0.015(2) -0.0073(19)
C12 0.088(3) 0.058(2) 0.055(3) -0.011(2) 0.000(2) -0.015(2)
C13 0.074(2) 0.054(2) 0.057(3) -0.010(2) 0.008(2) -0.0087(19)
C14 0.053(2) 0.095(3) 0.060(3) -0.002(2) 0.002(2) -0.010(2)

loop_
_atom_type_symbol
_atom_type_description
_atom_type_scat_dispersion_real
_atom_type_scat_dispersion_imag
_atom_type_scat_source
C C 0.0033 0.0016 'International Tables Vol C Tables 4.2.6.8 and 6.1.1.4'
H H 0.0000 0.0000 'International Tables Vol C Tables 4.2.6.8 and 6.1.1.4'
O O 0.0106 0.0060 'International Tables Vol C Tables 4.2.6.8 and 6.1.1.4'
Cl Cl 0.1484 0.1585 'International Tables Vol C Tables 4.2.6.8 and 6.1.1.4'
N N 0.0061 0.0033 'International Tables Vol C Tables 4.2.6.8 and 6.1.1.4'

loop_
_geom_angle_atom_site_label_1
_geom_angle_atom_site_label_2
_geom_angle_atom_site_label_3
_geom_angle
C5 O1 C14 117.9(3)
C10 O3 H3 113(3)
C7 N1 C6 126.1(3)
C7 N1 H2 116(3)
C6 N1 H2 118(3)
C2 C1 C6 119.8(3)
C2 C1 H1A 120.1
C6 C1 H1A 120.1
C3 C2 C1 121.4(3)
C3 C2 Cl01 118.9(3)
C1 C2 Cl01 119.7(3)
C2 C3 C4 119.2(3)
C2 C3 H3A 120.4
C4 C3 H3A 120.4
C5 C4 C3 120.4(3)
C5 C4 H4 119.8
C3 C4 H4 119.8
O1 C5 C4 125.1(3)
O1 C5 C6 115.0(3)
C4 C5 C6 119.9(3)
C1 C6 C5 119.3(3)
C1 C6 N1 123.7(3)
C5 C6 N1 117.0(3)
N1 C7 C8 123.3(3)
N1 C7 H7 118.3
C8 C7 H7 118.3
C7 C8 C13 119.7(3)
C7 C8 C9 119.8(3)
C13 C8 C9 120.4(3)
O2 C9 C10 120.3(3)
O2 C9 C8 123.2(3)
C10 C9 C8 116.5(3)
O3 C10 C11 119.6(3)
O3 C10 C9 118.9(4)
C11 C10 C9 121.4(3)
C10 C11 C12 120.8(3)
C10 C11 H11 119.6
C12 C11 H11 119.6
C13 C12 C11 120.3(4)
C13 C12 H12 119.8
C11 C12 H12 119.8
C12 C13 C8 120.5(3)
C12 C13 H13 119.7
C8 C13 H13 119.7
O1 C14 H00F 109.5
O1 C14 H14B 109.5
H00F C14 H14B 109.5
O1 C14 H14C 109.5
H00F C14 H14C 109.5
H14B C14 H14C 109.5

loop_
_geom_bond_atom_site_label_1
_geom_bond_atom_site_label_2
_geom_bond_distance
_geom_bond_publ_flag
Cl01 C2 1.739(3) ?
O1 C5 1.354(3) ?
O1 C14 1.429(4) ?
O2 C9 1.292(4) yes
O3 C10 1.358(4) yes
O3 H3 0.87(4) ?
N1 C6 1.413(4) yes
N1 C7 1.302(4) yes
N1 H2 0.97(4) ?
C1 C2 1.372(4) ?
C1 C6 1.376(4) ?
C1 H1A 0.9300 ?
C2 C3 1.363(5) ?
C3 C4 1.379(4) ?
C3 H3A 0.9300 ?
C4 C5 1.375(4) ?
C4 H4 0.9300 ?
C5 C6 1.393(4) ?
C7 C8 1.408(4) yes
C7 H7 0.9300 ?
C8 C9 1.429(4) yes
C8 C13 1.410(5) yes
C9 C10 1.426(4) yes
C10 C11 1.359(5) yes
C11 C12 1.402(5) yes
C11 H11 0.9300 ?
C12 C13 1.349(4) yes
C12 H12 0.9300 ?
C13 H13 0.9300 ?
C14 H00F 0.9600 ?
C14 H14B 0.9600 ?
C14 H14C 0.9600 ?

loop_
_geom_hbond_atom_site_label_D
_geom_hbond_atom_site_label_H
_geom_hbond_atom_site_label_A
_geom_hbond_site_symmetry_A
_geom_hbond_distance_DH
_geom_hbond_distance_HA
_geom_hbond_distance_DA
_geom_hbond_angle_DHA
C7 H7 Cl01 3_665 0.93 2.88 3.737(3) 154
C14 H14B O3 3_566 0.96 2.59 3.295(4) 131
O3 H3 O2 3_566 0.87(4) 2.00(4) 2.780(4) 148(4)
N1 H2 O2 . 0.97(4) 1.82(4) 2.598(3) 136(4)
C3 H3A Cg1 4_565 0.93 2.73 3.463(3) 136

loop_
_geom_torsion_atom_site_label_1
_geom_torsion_atom_site_label_2
_geom_torsion_atom_site_label_3
_geom_torsion_atom_site_label_4
_geom_torsion
C6 C1 C2 C3 0.3(6)
C6 C1 C2 Cl01 -179.7(3)
C1 C2 C3 C4 -1.5(6)
Cl01 C2 C3 C4 178.6(3)
C2 C3 C4 C5 1.3(5)
C14 O1 C5 C4 -1.8(5)
C14 O1 C5 C6 179.2(3)
C3 C4 C5 O1 -178.8(3)
C3 C4 C5 C6 0.1(5)
C2 C1 C6 C5 1.0(5)
C2 C1 C6 N1 -179.5(3)
O1 C5 C6 C1 177.8(3)
C4 C5 C6 C1 -1.2(5)
O1 C5 C6 N1 -1.7(4)
C4 C5 C6 N1 179.3(3)
C7 N1 C6 C1 5.8(5)
C7 N1 C6 C5 -174.7(3)
C6 N1 C7 C8 179.0(3)
N1 C7 C8 C13 179.9(3)
N1 C7 C8 C9 -0.6(5)
C7 C8 C9 O2 2.0(5)
C13 C8 C9 O2 -178.5(3)
C7 C8 C9 C10 -179.3(3)
C13 C8 C9 C10 0.1(5)
O2 C9 C10 O3 -1.5(5)
C8 C9 C10 O3 179.8(3)
O2 C9 C10 C11 179.8(3)
C8 C9 C10 C11 1.2(5)
O3 C10 C11 C12 179.7(3)
C9 C10 C11 C12 -1.7(6)
C10 C11 C12 C13 0.9(6)
C11 C12 C13 C8 0.4(6)
C7 C8 C13 C12 178.6(3)
C9 C8 C13 C12 -0.9(5)

_cod_database_fobs_code 2242851
